data_4079978
loop_
_publ_author_name
'Ser\<sen, Sara'
'Kljun, Jakob'
'Po\<zgan, Franc'
'\<Stefane, Bogdan'
'Turel, Iztok'

_publ_section_title
;
 Novel Organoruthenium(II) \b-Diketonates as Catalysts for Ortho Arylation
 via C--H Activation
;
_journal_issue 2
_journal_name_full Organometallics
_journal_page_first 609
_journal_paper_doi 10.1021/om3011189
_journal_volume 32
_journal_year 2013
_chemical_formula_moiety 'C21 H20 Cl F3 O4 Ru'
_chemical_formula_sum 'C21 H20 Cl F3 O4 Ru'
_chemical_formula_weight 529.89
_chemical_name_common
;
Chlorido(\h^6^-p-cymene)(tfbdb-\k^2^O,O)ruthenium(II)
;
_chemical_name_systematic
;
Chlorido(\h^6^-p-isopropyltoluene)(4,4,4-trifluoro-1-(benzo[1,3]dioxol-5-yl)-1,3-butanedionato-\k^2^O,O)ruthenium(II)
;
_space_group_IT_number 14
_symmetry_cell_setting monoclinic
_symmetry_space_group_name_Hall '-P 2yn'
_symmetry_space_group_name_H-M 'P 1 21/n 1'
_atom_sites_solution_hydrogens geom
_atom_sites_solution_primary direct
_atom_sites_solution_secondary difmap
_audit_creation_method SHELXL-97
_cell_angle_alpha 90.00
_cell_angle_beta 106.514(2)
_cell_angle_gamma 90.00
_cell_formula_units_Z 4
_cell_length_a 12.3801(2)
_cell_length_b 9.10990(10)
_cell_length_c 19.0019(4)
_cell_measurement_reflns_used 12681
_cell_measurement_temperature 150(2)
_cell_measurement_theta_max 30.2704
_cell_measurement_theta_min 2.8129
_cell_volume 2054.66(6)
_computing_cell_refinement
;
CrysAlisPro, Agilent Technologies,
Version 1.171.35.11 (release 16-05-2011 CrysAlis171 .NET)
(compiled May 16 2011,17:55:39)
;
_computing_data_collection
;
CrysAlisPro, Agilent Technologies,
Version 1.171.35.11 (release 16-05-2011 CrysAlis171 .NET)
(compiled May 16 2011,17:55:39)
;
_computing_data_reduction
;
CrysAlisPro, Agilent Technologies,
Version 1.171.35.11 (release 16-05-2011 CrysAlis171 .NET)
(compiled May 16 2011,17:55:39)
;
_computing_structure_refinement 'SHELXL-97 (Sheldrick, 2008)'
_computing_structure_solution 'SIR92 (Altomare et al., 1993)'
_diffrn_ambient_temperature 150(2)
_diffrn_measured_fraction_theta_full 0.999
_diffrn_measured_fraction_theta_max 0.999
_diffrn_measurement_device_type 'SuperNova, Dual, Cu at zero, Atlas'
_diffrn_measurement_method '\w scans'
_diffrn_radiation_monochromator mirror
_diffrn_radiation_source 'SuperNova (Mo) X-ray Source'
_diffrn_radiation_type MoK\a
_diffrn_radiation_wavelength 0.71073
_diffrn_reflns_av_R_equivalents 0.0330
_diffrn_reflns_av_sigmaI/netI 0.0273
_diffrn_reflns_limit_h_max 16
_diffrn_reflns_limit_h_min -16
_diffrn_reflns_limit_k_max 11
_diffrn_reflns_limit_k_min -11
_diffrn_reflns_limit_l_max 23
_diffrn_reflns_limit_l_min -24
_diffrn_reflns_number 21528
_diffrn_reflns_theta_full 27.48
_diffrn_reflns_theta_max 27.48
_diffrn_reflns_theta_min 2.82
_exptl_absorpt_coefficient_mu 0.945
_exptl_absorpt_correction_T_max 0.7646
_exptl_absorpt_correction_T_min 0.6493
_exptl_absorpt_correction_type multi-scan
_exptl_absorpt_process_details
;
CrysAlisPro, Agilent Technologies,
Version 1.171.35.11 (release 16-05-2011 CrysAlis171 .NET)
(compiled May 16 2011,17:55:39)
Empirical absorption correction using spherical harmonics,
 implemented in SCALE3 ABSPACK scaling algorithm.
;
_exptl_crystal_colour red
_exptl_crystal_density_diffrn 1.713
_exptl_crystal_density_method 'not measured'
_exptl_crystal_description prism
_exptl_crystal_F_000 1064
_exptl_crystal_size_max 0.50
_exptl_crystal_size_mid 0.50
_exptl_crystal_size_min 0.30
_refine_diff_density_max 0.622
_refine_diff_density_min -0.790
_refine_diff_density_rms 0.073
_refine_ls_extinction_method none
_refine_ls_goodness_of_fit_ref 1.052
_refine_ls_hydrogen_treatment constr
_refine_ls_matrix_type full
_refine_ls_number_parameters 274
_refine_ls_number_reflns 4696
_refine_ls_number_restraints 0
_refine_ls_restrained_S_all 1.052
_refine_ls_R_factor_all 0.0320
_refine_ls_R_factor_gt 0.0256
_refine_ls_shift/su_max 0.001
_refine_ls_shift/su_mean 0.000
_refine_ls_structure_factor_coef Fsqd
_refine_ls_weighting_details 'calc w=1/[\s^2^(Fo^2^)+(0.0290P)^2^+1.5813P] where P=(Fo^2^+2Fc^2^)/3'
_refine_ls_weighting_scheme calc
_refine_ls_wR_factor_gt 0.0608
_refine_ls_wR_factor_ref 0.0656
_reflns_number_gt 4159
_reflns_number_total 4696
_reflns_threshold_expression >2\s(I)
_cod_data_source_file om3011189_si_002.cif
_cod_data_source_block mo146
_cod_original_sg_symbol_H-M 'P 21/n'
_cod_database_code 4079978

loop_
_symmetry_equiv_pos_as_xyz
'x, y, z'
'-x+1/2, y+1/2, -z+1/2'
'-x, -y, -z'
'x-1/2, -y-1/2, z-1/2'

loop_
_atom_site_label
_atom_site_type_symbol
_atom_site_fract_x
_atom_site_fract_y
_atom_site_fract_z
_atom_site_U_iso_or_equiv
_atom_site_adp_type
_atom_site_occupancy
_atom_site_symmetry_multiplicity
_atom_site_calc_flag
_atom_site_refinement_flags
Ru1 Ru 0.123690(13) 0.026559(18) 0.147739(9) 0.01670(6) Uani 1 1 d .
Cl2 Cl 0.08415(5) -0.23443(6) 0.13926(3) 0.02641(12) Uani 1 1 d .
O18 O -0.05010(12) 0.05108(17) 0.12569(8) 0.0243(3) Uani 1 1 d .
O21 O 0.13164(13) 0.00106(16) 0.25847(8) 0.0213(3) Uani 1 1 d .
C6 C 0.29595(18) 0.0121(2) 0.13655(13) 0.0232(4) Uani 1 1 d .
C22 C 0.08061(19) -0.0483(2) 0.36529(12) 0.0237(5) Uani 1 1 d .
C23 C 0.18495(19) -0.0026(2) 0.41165(13) 0.0238(5) Uani 1 1 d .
H23 H 0.2357 0.0546 0.3938 0.029 Uiso 1 1 calc R
C20 C 0.05000(19) -0.0138(2) 0.28584(12) 0.0219(4) Uani 1 1 d .
F13 F -0.27671(15) -0.0041(3) 0.08436(12) 0.0724(6) Uani 1 1 d .
F15 F -0.28827(14) 0.0635(3) 0.18817(10) 0.0764(7) Uani 1 1 d .
O25 O 0.30472(16) -0.0127(2) 0.53949(10) 0.0403(4) Uani 1 1 d .
C17 C -0.10332(18) 0.0399(2) 0.17367(13) 0.0250(5) Uani 1 1 d .
C8 C 0.12937(18) 0.1083(2) 0.04181(12) 0.0241(5) Uani 1 1 d .
H8 H 0.0772 0.0991 -0.0055 0.029 Uiso 1 1 calc R
C10 C 0.38576(19) -0.1062(3) 0.16201(14) 0.0310(5) Uani 1 1 d .
H10 H 0.3474 -0.1994 0.1690 0.037 Uiso 1 1 calc R
C5 C 0.28740(17) 0.1335(2) 0.18028(12) 0.0215(4) Uani 1 1 d .
H5 H 0.3401 0.1434 0.2274 0.026 Uiso 1 1 calc R
C19 C -0.0650(2) 0.0042(3) 0.24657(14) 0.0298(5) Uani 1 1 d .
H19 H -0.1193 -0.0094 0.2726 0.036 Uiso 1 1 calc R
C4 C 0.20247(18) 0.2418(2) 0.15634(12) 0.0231(4) Uani 1 1 d .
H4 H 0.1992 0.3223 0.1875 0.028 Uiso 1 1 calc R
C7 C 0.21288(19) 0.0003(2) 0.06704(13) 0.0243(5) Uani 1 1 d .
H7 H 0.2140 -0.0828 0.0370 0.029 Uiso 1 1 calc R
C24 C 0.21010(19) -0.0443(2) 0.48362(13) 0.0259(5) Uani 1 1 d .
C9 C 0.0280(2) 0.3390(3) 0.06247(14) 0.0353(6) Uani 1 1 d .
H9A H -0.0304 0.3161 0.0865 0.053 Uiso 1 1 calc R
H9B H -0.0042 0.3331 0.0091 0.053 Uiso 1 1 calc R
H9C H 0.0565 0.4385 0.0760 0.053 Uiso 1 1 calc R
C26 C 0.2952(2) -0.0953(3) 0.60135(14) 0.0415(6) Uani 1 1 d .
H26A H 0.3505 -0.1766 0.6118 0.050 Uiso 1 1 calc R
H26B H 0.3103 -0.0315 0.6453 0.050 Uiso 1 1 calc R
C28 C 0.1380(2) -0.1285(3) 0.51033(14) 0.0387(6) Uani 1 1 d .
O27 O 0.18398(17) -0.1518(3) 0.58419(10) 0.0541(6) Uani 1 1 d .
C3 C 0.12269(18) 0.2311(2) 0.08663(12) 0.0243(4) Uani 1 1 d .
F14 F -0.24059(16) 0.2142(2) 0.11697(16) 0.0945(9) Uani 1 1 d .
C30 C 0.0081(2) -0.1328(4) 0.39264(14) 0.0448(7) Uani 1 1 d .
H30 H -0.0625 -0.1621 0.3606 0.054 Uiso 1 1 calc R
C12 C 0.4729(2) -0.0687(3) 0.23424(15) 0.0383(6) Uani 1 1 d .
H12A H 0.5128 0.0212 0.2282 0.057 Uiso 1 1 calc R
H12B H 0.5269 -0.1496 0.2485 0.057 Uiso 1 1 calc R
H12C H 0.4350 -0.0535 0.2725 0.057 Uiso 1 1 calc R
C16 C -0.2280(2) 0.0786(3) 0.14181(15) 0.0381(6) Uani 1 1 d .
C11 C 0.4447(2) -0.1322(4) 0.10301(17) 0.0529(8) Uani 1 1 d .
H11A H 0.3910 -0.1733 0.0592 0.079 Uiso 1 1 calc R
H11B H 0.5071 -0.2012 0.1213 0.079 Uiso 1 1 calc R
H11C H 0.4740 -0.0389 0.0904 0.079 Uiso 1 1 calc R
C29 C 0.0370(3) -0.1755(4) 0.46616(16) 0.0623(10) Uani 1 1 d .
H29 H -0.0118 -0.2350 0.4846 0.075 Uiso 1 1 calc R

loop_
_atom_site_aniso_label
_atom_site_aniso_U_11
_atom_site_aniso_U_22
_atom_site_aniso_U_33
_atom_site_aniso_U_23
_atom_site_aniso_U_13
_atom_site_aniso_U_12
Ru1 0.01282(9) 0.02047(9) 0.01634(10) 0.00106(6) 0.00336(7) -0.00058(6)
Cl2 0.0281(3) 0.0225(2) 0.0255(3) 0.0028(2) 0.0026(2) -0.0035(2)
O18 0.0149(7) 0.0343(8) 0.0230(8) 0.0066(7) 0.0042(6) 0.0019(6)
O21 0.0176(7) 0.0292(8) 0.0177(7) 0.0023(6) 0.0060(6) 0.0000(6)
C6 0.0160(10) 0.0284(11) 0.0272(12) 0.0007(9) 0.0090(9) -0.0033(8)
C22 0.0217(11) 0.0291(11) 0.0220(11) 0.0019(9) 0.0091(9) -0.0006(8)
C23 0.0199(11) 0.0276(11) 0.0254(12) -0.0001(9) 0.0091(9) -0.0024(8)
C20 0.0208(11) 0.0250(10) 0.0213(11) 0.0005(8) 0.0081(9) -0.0011(8)
F13 0.0220(9) 0.1307(19) 0.0564(12) -0.0197(12) -0.0023(9) -0.0036(10)
F15 0.0208(8) 0.165(2) 0.0480(11) 0.0212(12) 0.0163(8) 0.0174(11)
O25 0.0314(10) 0.0593(12) 0.0247(9) 0.0029(8) -0.0010(8) -0.0132(8)
C17 0.0153(10) 0.0304(12) 0.0290(12) 0.0017(9) 0.0059(9) -0.0004(8)
C8 0.0218(11) 0.0335(12) 0.0167(10) 0.0032(9) 0.0049(9) -0.0080(9)
C10 0.0213(11) 0.0324(12) 0.0393(14) -0.0036(10) 0.0085(11) 0.0010(9)
C5 0.0158(10) 0.0276(11) 0.0206(11) -0.0002(8) 0.0044(9) -0.0062(8)
C19 0.0197(11) 0.0440(14) 0.0277(13) 0.0051(10) 0.0103(10) 0.0005(10)
C4 0.0236(11) 0.0209(10) 0.0252(11) -0.0011(8) 0.0075(9) -0.0051(8)
C7 0.0227(11) 0.0296(11) 0.0241(12) -0.0071(9) 0.0126(10) -0.0063(9)
C24 0.0215(11) 0.0317(12) 0.0237(12) -0.0024(9) 0.0050(10) -0.0014(9)
C9 0.0335(13) 0.0299(12) 0.0389(15) 0.0106(11) 0.0047(12) 0.0044(10)
C26 0.0319(14) 0.0644(19) 0.0247(13) 0.0066(12) 0.0022(11) -0.0037(13)
C28 0.0324(13) 0.0613(17) 0.0215(12) 0.0088(12) 0.0062(11) -0.0096(12)
O27 0.0390(11) 0.0968(17) 0.0232(9) 0.0149(10) 0.0035(8) -0.0181(11)
C3 0.0207(11) 0.0254(11) 0.0264(11) 0.0070(9) 0.0057(9) -0.0024(8)
F14 0.0329(10) 0.0720(14) 0.175(3) 0.0546(15) 0.0232(13) 0.0264(10)
C30 0.0305(14) 0.074(2) 0.0274(13) 0.0091(13) 0.0037(11) -0.0248(13)
C12 0.0259(13) 0.0498(15) 0.0376(15) 0.0055(12) 0.0066(11) 0.0082(11)
C16 0.0178(11) 0.0584(17) 0.0389(15) 0.0102(13) 0.0094(11) 0.0046(11)
C11 0.0356(15) 0.080(2) 0.0440(17) -0.0114(16) 0.0129(14) 0.0202(15)
C29 0.0437(18) 0.108(3) 0.0325(15) 0.0210(17) 0.0066(14) -0.0384(18)

loop_
_atom_type_symbol
_atom_type_description
_atom_type_scat_dispersion_real
_atom_type_scat_dispersion_imag
_atom_type_scat_source
C C 0.0033 0.0016 'International Tables Vol C Tables 4.2.6.8 and 6.1.1.4'
H H 0.0000 0.0000 'International Tables Vol C Tables 4.2.6.8 and 6.1.1.4'
O O 0.0106 0.0060 'International Tables Vol C Tables 4.2.6.8 and 6.1.1.4'
F F 0.0171 0.0103 'International Tables Vol C Tables 4.2.6.8 and 6.1.1.4'
Cl Cl 0.1484 0.1585 'International Tables Vol C Tables 4.2.6.8 and 6.1.1.4'
Ru Ru -1.2594 0.8363 'International Tables Vol C Tables 4.2.6.8 and 6.1.1.4'

loop_
_geom_angle_atom_site_label_1
_geom_angle_atom_site_label_2
_geom_angle_atom_site_label_3
_geom_angle
O18 Ru1 O21 87.99(6)
O18 Ru1 C7 125.50(8)
O21 Ru1 C7 145.21(8)
O18 Ru1 C8 94.63(7)
O21 Ru1 C8 165.58(7)
C7 Ru1 C8 38.18(9)
O18 Ru1 C5 146.60(7)
O21 Ru1 C5 89.43(7)
C7 Ru1 C5 67.99(8)
C8 Ru1 C5 80.58(8)
O18 Ru1 C4 109.49(7)
O21 Ru1 C4 97.62(7)
C7 Ru1 C4 80.98(8)
C8 Ru1 C4 68.13(8)
C5 Ru1 C4 38.08(8)
O18 Ru1 C3 87.27(7)
O21 Ru1 C3 128.21(7)
C7 Ru1 C3 69.06(8)
C8 Ru1 C3 38.07(8)
C5 Ru1 C3 68.55(8)
C4 Ru1 C3 37.73(8)
O18 Ru1 C6 163.34(8)
O21 Ru1 C6 108.66(7)
C7 Ru1 C6 38.33(9)
C8 Ru1 C6 69.11(8)
C5 Ru1 C6 37.42(8)
C4 Ru1 C6 68.66(8)
C3 Ru1 C6 81.94(8)
O18 Ru1 Cl2 85.09(5)
O21 Ru1 Cl2 84.76(4)
C7 Ru1 Cl2 88.75(6)
C8 Ru1 Cl2 109.57(6)
C5 Ru1 Cl2 127.80(6)
C4 Ru1 Cl2 165.25(6)
C3 Ru1 Cl2 145.84(6)
C6 Ru1 Cl2 96.75(6)
C17 O18 Ru1 124.27(14)
C20 O21 Ru1 127.54(15)
C5 C6 C7 116.8(2)
C5 C6 C10 122.6(2)
C7 C6 C10 120.5(2)
C5 C6 Ru1 70.05(11)
C7 C6 Ru1 68.42(12)
C10 C6 Ru1 130.47(15)
C30 C22 C23 120.4(2)
C30 C22 C20 119.5(2)
C23 C22 C20 119.98(19)
C24 C23 C22 116.9(2)
O21 C20 C19 124.8(2)
O21 C20 C22 115.9(2)
C19 C20 C22 119.27(19)
C24 O25 C26 105.94(19)
O18 C17 C19 130.0(2)
O18 C17 C16 111.6(2)
C19 C17 C16 118.4(2)
C7 C8 C3 120.5(2)
C7 C8 Ru1 70.00(12)
C3 C8 Ru1 72.00(12)
C11 C10 C12 109.5(2)
C11 C10 C6 109.6(2)
C12 C10 C6 113.1(2)
C6 C5 C4 122.1(2)
C6 C5 Ru1 72.53(12)
C4 C5 Ru1 71.01(12)
C17 C19 C20 124.6(2)
C3 C4 C5 120.6(2)
C3 C4 Ru1 71.83(12)
C5 C4 Ru1 70.91(12)
C8 C7 C6 121.8(2)
C8 C7 Ru1 71.82(12)
C6 C7 Ru1 73.25(12)
C23 C24 O25 128.2(2)
C23 C24 C28 122.4(2)
O25 C24 C28 109.4(2)
O27 C26 O25 107.7(2)
C29 C28 O27 128.5(2)
C29 C28 C24 121.7(2)
O27 C28 C24 109.8(2)
C28 O27 C26 105.80(19)
C4 C3 C8 118.2(2)
C4 C3 C9 121.3(2)
C8 C3 C9 120.4(2)
C4 C3 Ru1 70.44(12)
C8 C3 Ru1 69.92(12)
C9 C3 Ru1 127.27(15)
C22 C30 C29 121.3(2)
F15 C16 F14 107.8(3)
F15 C16 F13 106.4(2)
F14 C16 F13 105.0(3)
F15 C16 C17 114.3(2)
F14 C16 C17 111.2(2)
F13 C16 C17 111.6(2)
C28 C29 C30 117.3(2)

loop_
_geom_bond_atom_site_label_1
_geom_bond_atom_site_label_2
_geom_bond_distance
Ru1 O18 2.0838(15)
Ru1 O21 2.0912(14)
Ru1 C7 2.143(2)
Ru1 C8 2.166(2)
Ru1 C5 2.174(2)
Ru1 C4 2.176(2)
Ru1 C3 2.194(2)
Ru1 C6 2.206(2)
Ru1 Cl2 2.4236(5)
O18 C17 1.272(3)
O21 C20 1.269(3)
C6 C5 1.406(3)
C6 C7 1.429(3)
C6 C10 1.525(3)
C22 C30 1.391(3)
C22 C23 1.404(3)
C22 C20 1.482(3)
C23 C24 1.367(3)
C20 C19 1.417(3)
F13 C16 1.322(3)
F15 C16 1.313(3)
O25 C24 1.370(3)
O25 C26 1.428(3)
C17 C19 1.370(3)
C17 C16 1.530(3)
C8 C7 1.409(3)
C8 C3 1.422(3)
C10 C11 1.520(3)
C10 C12 1.524(4)
C5 C4 1.419(3)
C4 C3 1.413(3)
C24 C28 1.379(3)
C9 C3 1.499(3)
C26 O27 1.419(3)
C28 C29 1.361(4)
C28 O27 1.373(3)
F14 C16 1.316(3)
C30 C29 1.395(4)
